data_4073039
loop_
_publ_author_name
'Orzechowski, Lars'
'Harder, Sjoerd'

_publ_section_title
;
 Isolation of an Intermediate in the Catalytic Trimerization of
 Isocyanates by a Monomeric Calcium Carbene with Chelating
 Iminophosphorane Substituents
;
_journal_issue 9
_journal_name_full Organometallics
_journal_page_first 2144
_journal_paper_doi 10.1021/om070023n
_journal_volume 26
_journal_year 2007
_chemical_formula_sum 'C130 H160 Ca2 N8 O5 P4'
_chemical_formula_weight 2118.69
_chemical_name_common 'C(Ph2P=N-(2,6-iPr-C6H3))Ca + 2 Cy-N=C=O'
_chemical_name_systematic
;
 ?
;
_space_group_IT_number 9
_symmetry_cell_setting monoclinic
_symmetry_space_group_name_Hall 'C -2yc'
_symmetry_space_group_name_H-M 'C 1 c 1'
_atom_sites_solution_hydrogens geom
_atom_sites_solution_primary direct
_atom_sites_solution_secondary difmap
_audit_creation_method SHELXL-97
_cell_angle_alpha 90.00
_cell_angle_beta 101.466(2)
_cell_angle_gamma 90.00
_cell_formula_units_Z 4
_cell_length_a 33.0555(9)
_cell_length_b 18.3600(5)
_cell_length_c 22.3436(6)
_cell_measurement_temperature 203(2)
_cell_volume 13289.7(6)
_computing_structure_refinement 'SHELXL-97 (Sheldrick, 1997)'
_diffrn_ambient_temperature 203(2)
_diffrn_measured_fraction_theta_full 0.996
_diffrn_measured_fraction_theta_max 0.996
_diffrn_radiation_monochromator graphite
_diffrn_radiation_source 'fine-focus sealed tube'
_diffrn_radiation_type MoK\a
_diffrn_radiation_wavelength 0.71073
_diffrn_reflns_av_R_equivalents 0.0657
_diffrn_reflns_av_sigmaI/netI 0.0315
_diffrn_reflns_limit_h_max 33
_diffrn_reflns_limit_h_min -33
_diffrn_reflns_limit_k_max 18
_diffrn_reflns_limit_k_min -18
_diffrn_reflns_limit_l_max 22
_diffrn_reflns_limit_l_min -22
_diffrn_reflns_number 139360
_diffrn_reflns_theta_full 20.88
_diffrn_reflns_theta_max 20.88
_diffrn_reflns_theta_min 1.26
_exptl_absorpt_coefficient_mu 0.185
_exptl_crystal_density_diffrn 1.059
_exptl_crystal_density_method 'not measured'
_exptl_crystal_F_000 4544
_refine_diff_density_max 0.230
_refine_diff_density_min -0.245
_refine_diff_density_rms 0.051
_refine_ls_abs_structure_details 'Flack H D (1983), Acta Cryst. A39, 876-881'
_refine_ls_abs_structure_Flack 0.43(3)
_refine_ls_extinction_method none
_refine_ls_goodness_of_fit_ref 1.094
_refine_ls_hydrogen_treatment mixed
_refine_ls_matrix_type full
_refine_ls_number_parameters 1343
_refine_ls_number_reflns 13740
_refine_ls_number_restraints 2
_refine_ls_restrained_S_all 1.094
_refine_ls_R_factor_all 0.0395
_refine_ls_R_factor_gt 0.0374
_refine_ls_shift/su_max 0.003
_refine_ls_shift/su_mean 0.000
_refine_ls_structure_factor_coef Fsqd
_refine_ls_weighting_details 'calc w=1/[\s^2^(Fo^2^)+(0.0713P)^2^+2.9721P] where P=(Fo^2^+2Fc^2^)/3'
_refine_ls_weighting_scheme calc
_refine_ls_wR_factor_gt 0.1041
_refine_ls_wR_factor_ref 0.1055
_reflns_number_gt 13044
_reflns_number_total 13740
_reflns_threshold_expression >2sigma(I)
_cod_data_source_file om070023nsi20070109_093306.cif
_cod_data_source_block hasj42
_cod_original_sg_symbol_H-M Cc
_cod_database_code 4073039

loop_
_symmetry_equiv_pos_as_xyz
'x, y, z'
'x, -y, z+1/2'
'x+1/2, y+1/2, z'
'x+1/2, -y+1/2, z+1/2'

loop_
_atom_site_label
_atom_site_type_symbol
_atom_site_fract_x
_atom_site_fract_y
_atom_site_fract_z
_atom_site_U_iso_or_equiv
_atom_site_adp_type
_atom_site_occupancy
_atom_site_symmetry_multiplicity
_atom_site_calc_flag
_atom_site_refinement_flags
C1 C 0.93191(11) 0.10371(17) 0.11524(15) 0.0321(8) Uani 1 1 d .
C2 C 0.85595(11) 0.10415(19) 0.15653(17) 0.0391(9) Uani 1 1 d .
C3 C 0.87724(13) 0.1108(2) 0.21722(17) 0.0456(10) Uani 1 1 d .
H3 H 0.9046 0.0943 0.2287 0.055 Uiso 1 1 calc R
C4 C 0.85732(16) 0.1420(2) 0.2600(2) 0.0629(13) Uani 1 1 d .
H4 H 0.8715 0.1459 0.3007 0.075 Uiso 1 1 calc R
C5 C 0.81766(15) 0.1672(3) 0.2446(2) 0.0640(13) Uani 1 1 d .
H5 H 0.8047 0.1881 0.2744 0.077 Uiso 1 1 calc R
C6 C 0.79738(14) 0.1618(2) 0.1862(2) 0.0640(12) Uani 1 1 d .
H6 H 0.7702 0.1791 0.1750 0.077 Uiso 1 1 calc R
C7 C 0.81672(12) 0.1304(2) 0.1424(2) 0.0500(10) Uani 1 1 d .
H7 H 0.8022 0.1273 0.1018 0.060 Uiso 1 1 calc R
C8 C 0.85211(11) 0.0724(2) 0.02885(17) 0.0403(9) Uani 1 1 d .
C9 C 0.86839(12) 0.1046(2) -0.01728(17) 0.0475(10) Uani 1 1 d .
H9 H 0.8957 0.1221 -0.0086 0.057 Uiso 1 1 calc R
C10 C 0.84537(15) 0.1116(3) -0.07574(19) 0.0702(14) Uani 1 1 d .
H10 H 0.8570 0.1328 -0.1068 0.084 Uiso 1 1 calc R
C11 C 0.80456(14) 0.0866(3) -0.0882(2) 0.0765(15) Uani 1 1 d .
H11 H 0.7885 0.0922 -0.1276 0.092 Uiso 1 1 calc R
C12 C 0.78782(14) 0.0543(3) -0.0438(2) 0.0751(15) Uani 1 1 d .
H12 H 0.7604 0.0378 -0.0526 0.090 Uiso 1 1 calc R
C13 C 0.81160(12) 0.0459(2) 0.01458(19) 0.0532(11) Uani 1 1 d .
H13 H 0.8004 0.0222 0.0448 0.064 Uiso 1 1 calc R
C14 C 0.97785(11) -0.01815(19) 0.06884(16) 0.0367(9) Uani 1 1 d .
C15 C 0.99502(13) -0.0851(2) 0.08739(19) 0.0492(11) Uani 1 1 d .
H15 H 1.0031 -0.0949 0.1293 0.059 Uiso 1 1 calc R
C16 C 1.00041(16) -0.1364(2) 0.0467(2) 0.0715(14) Uani 1 1 d .
H16 H 1.0113 -0.1820 0.0606 0.086 Uiso 1 1 calc R
C17 C 0.99024(16) -0.1230(3) -0.0146(2) 0.0742(15) Uani 1 1 d .
H17 H 0.9955 -0.1581 -0.0427 0.089 Uiso 1 1 calc R
C18 C 0.97198(14) -0.0568(3) -0.0352(2) 0.0609(13) Uani 1 1 d .
H18 H 0.9640 -0.0478 -0.0773 0.073 Uiso 1 1 calc R
C19 C 0.96559(11) -0.0041(2) 0.00655(17) 0.0439(10) Uani 1 1 d .
H19 H 0.9531 0.0405 -0.0071 0.053 Uiso 1 1 calc R
C20 C 0.99717(11) 0.02282(18) 0.19869(15) 0.0335(9) Uani 1 1 d .
C21 C 0.96758(13) -0.0090(2) 0.22706(17) 0.0452(10) Uani 1 1 d .
H21 H 0.9406 -0.0169 0.2051 0.054 Uiso 1 1 calc R
C22 C 0.97860(14) -0.0289(2) 0.28869(18) 0.0498(11) Uani 1 1 d .
H22 H 0.9587 -0.0496 0.3082 0.060 Uiso 1 1 calc R
C23 C 1.01755(14) -0.0188(2) 0.32055(19) 0.0509(11) Uani 1 1 d .
H23 H 1.0245 -0.0315 0.3621 0.061 Uiso 1 1 calc R
C24 C 1.04677(13) 0.01006(19) 0.29148(18) 0.0445(10) Uani 1 1 d .
H24 H 1.0741 0.0156 0.3128 0.053 Uiso 1 1 calc R
C25 C 1.03613(12) 0.03105(19) 0.23095(16) 0.0366(9) Uani 1 1 d .
H25 H 1.0564 0.0514 0.2118 0.044 Uiso 1 1 calc R
C26 C 0.85919(11) -0.0793(2) 0.10802(19) 0.0449(10) Uani 1 1 d .
C27 C 0.83885(13) -0.0980(2) 0.1566(2) 0.0529(11) Uani 1 1 d .
C28 C 0.80678(14) -0.1478(2) 0.1462(3) 0.0717(14) Uani 1 1 d .
H28 H 0.7929 -0.1592 0.1779 0.086 Uiso 1 1 calc R
C29 C 0.79465(16) -0.1816(3) 0.0892(3) 0.0868(18) Uani 1 1 d .
H29 H 0.7718 -0.2132 0.0814 0.104 Uiso 1 1 calc R
C30 C 0.81663(14) -0.1673(3) 0.0457(2) 0.0722(14) Uani 1 1 d .
H30 H 0.8091 -0.1918 0.0082 0.087 Uiso 1 1 calc R
C31 C 0.84906(13) -0.1198(2) 0.0526(2) 0.0564(11) Uani 1 1 d .
C32 C 0.85411(13) -0.0719(2) 0.2210(2) 0.0578(12) Uani 1 1 d .
H32 H 0.8739 -0.0321 0.2188 0.069 Uiso 1 1 calc R
C33 C 0.87856(18) -0.1328(3) 0.2600(3) 0.0930(17) Uani 1 1 d .
H33A H 0.8884 -0.1151 0.3012 0.140 Uiso 1 1 calc R
H33B H 0.9019 -0.1468 0.2423 0.140 Uiso 1 1 calc R
H33C H 0.8608 -0.1746 0.2609 0.140 Uiso 1 1 calc R
C34 C 0.82017(16) -0.0398(3) 0.2508(2) 0.0809(15) Uani 1 1 d .
H34A H 0.8320 -0.0249 0.2922 0.121 Uiso 1 1 calc R
H34B H 0.7990 -0.0762 0.2515 0.121 Uiso 1 1 calc R
H34C H 0.8080 0.0021 0.2275 0.121 Uiso 1 1 calc R
C35 C 0.87693(15) -0.1196(3) 0.0059(2) 0.0670(13) Uani 1 1 d .
H35 H 0.8980 -0.0812 0.0181 0.080 Uiso 1 1 calc R
C36 C 0.8540(2) -0.1025(4) -0.0594(3) 0.113(2) Uani 1 1 d .
H36A H 0.8409 -0.0551 -0.0602 0.170 Uiso 1 1 calc R
H36B H 0.8331 -0.1394 -0.0726 0.170 Uiso 1 1 calc R
H36C H 0.8734 -0.1023 -0.0867 0.170 Uiso 1 1 calc R
C37 C 0.89943(16) -0.1928(3) 0.0087(3) 0.0872(16) Uani 1 1 d .
H37A H 0.9142 -0.2016 0.0501 0.131 Uiso 1 1 calc R
H37B H 0.9189 -0.1917 -0.0186 0.131 Uiso 1 1 calc R
H37C H 0.8795 -0.2314 -0.0037 0.131 Uiso 1 1 calc R
C38 C 1.03693(11) 0.10295(17) 0.05296(15) 0.0319(9) Uani 1 1 d .
C39 C 1.07220(11) 0.05688(18) 0.05616(16) 0.0354(9) Uani 1 1 d .
C40 C 1.09313(12) 0.0585(2) 0.00807(18) 0.0462(10) Uani 1 1 d .
H40 H 1.1165 0.0286 0.0101 0.055 Uiso 1 1 calc R
C41 C 1.08096(12) 0.1024(2) -0.04279(18) 0.0482(10) Uani 1 1 d .
H41 H 1.0958 0.1028 -0.0746 0.058 Uiso 1 1 calc R
C42 C 1.04638(12) 0.1458(2) -0.04550(16) 0.0433(10) Uani 1 1 d .
H42 H 1.0377 0.1753 -0.0800 0.052 Uiso 1 1 calc R
C43 C 1.02395(10) 0.14709(19) 0.00138(15) 0.0341(9) Uani 1 1 d .
C44 C 1.08803(13) 0.0087(2) 0.10936(18) 0.0469(10) Uani 1 1 d .
H44 H 1.0649 -0.0015 0.1303 0.056 Uiso 1 1 calc R
C45 C 1.10467(17) -0.0658(2) 0.0907(2) 0.0735(14) Uani 1 1 d .
H45A H 1.1143 -0.0949 0.1270 0.110 Uiso 1 1 calc R
H45B H 1.1273 -0.0573 0.0698 0.110 Uiso 1 1 calc R
H45C H 1.0827 -0.0916 0.0637 0.110 Uiso 1 1 calc R
C46 C 1.12225(14) 0.0466(2) 0.1550(2) 0.0622(12) Uani 1 1 d .
H46A H 1.1317 0.0146 0.1895 0.093 Uiso 1 1 calc R
H46B H 1.1116 0.0912 0.1692 0.093 Uiso 1 1 calc R
H46C H 1.1451 0.0579 0.1353 0.093 Uiso 1 1 calc R
C47 C 0.98634(11) 0.1963(2) -0.00815(17) 0.0429(10) Uani 1 1 d .
H47 H 0.9710 0.1863 0.0248 0.051 Uiso 1 1 calc R
C48 C 0.95724(12) 0.1825(3) -0.06979(18) 0.0565(11) Uani 1 1 d .
H48A H 0.9335 0.2146 -0.0738 0.085 Uiso 1 1 calc R
H48B H 0.9480 0.1322 -0.0718 0.085 Uiso 1 1 calc R
H48C H 0.9718 0.1919 -0.1027 0.085 Uiso 1 1 calc R
C49 C 0.99830(12) 0.2766(2) -0.00526(19) 0.0496(10) Uani 1 1 d .
H49A H 1.0164 0.2869 0.0336 0.074 Uiso 1 1 calc R
H49B H 0.9736 0.3063 -0.0094 0.074 Uiso 1 1 calc R
H49C H 1.0125 0.2878 -0.0382 0.074 Uiso 1 1 calc R
C50 C 0.94072(10) 0.17220(19) 0.14608(15) 0.0302(8) Uani 1 1 d .
C51 C 0.88333(10) 0.2518(2) 0.08801(16) 0.0405(9) Uani 1 1 d .
H51 H 0.8705 0.2048 0.0732 0.049 Uiso 1 1 calc R
C52 C 0.85061(11) 0.2984(2) 0.10959(19) 0.0492(10) Uani 1 1 d .
H52A H 0.8626 0.3455 0.1242 0.064 Uiso 1 1 calc R
H52B H 0.8416 0.2740 0.1437 0.064 Uiso 1 1 calc R
C53 C 0.81323(14) 0.3109(3) 0.0577(2) 0.0708(14) Uani 1 1 d .
H53A H 0.8004 0.2640 0.0440 0.092 Uiso 1 1 calc R
H53B H 0.7927 0.3408 0.0724 0.092 Uiso 1 1 calc R
C54 C 0.82729(15) 0.3493(3) 0.0045(2) 0.0789(15) Uani 1 1 d .
H54A H 0.8035 0.3561 -0.0291 0.103 Uiso 1 1 calc R
H54B H 0.8383 0.3975 0.0177 0.103 Uiso 1 1 calc R
C55 C 0.86022(13) 0.3053(3) -0.0180(2) 0.0691(13) Uani 1 1 d .
H55A H 0.8698 0.3322 -0.0504 0.090 Uiso 1 1 calc R
H55B H 0.8484 0.2590 -0.0352 0.090 Uiso 1 1 calc R
C56 C 0.89659(12) 0.2903(2) 0.03423(18) 0.0541(11) Uani 1 1 d .
H56A H 0.9100 0.3365 0.0484 0.070 Uiso 1 1 calc R
H56B H 0.9168 0.2600 0.0192 0.070 Uiso 1 1 calc R
C57 C 0.94616(11) 0.29833(19) 0.16003(18) 0.0359(9) Uani 1 1 d .
C58 C 0.91249(12) 0.3305(2) 0.24362(18) 0.0495(10) Uani 1 1 d .
H58 H 0.8903 0.2974 0.2234 0.059 Uiso 1 1 calc R
C59 C 0.93372(13) 0.2979(3) 0.30360(19) 0.0598(12) Uani 1 1 d .
H59A H 0.9585 0.3263 0.3200 0.078 Uiso 1 1 calc R
H59B H 0.9424 0.2481 0.2966 0.078 Uiso 1 1 calc R
C60 C 0.90538(15) 0.2963(3) 0.3512(2) 0.0749(14) Uani 1 1 d .
H60A H 0.8819 0.2638 0.3369 0.097 Uiso 1 1 calc R
H60B H 0.9208 0.2772 0.3900 0.097 Uiso 1 1 calc R
C61 C 0.88988(18) 0.3710(4) 0.3609(2) 0.0900(17) Uani 1 1 d .
H61A H 0.9132 0.4030 0.3775 0.117 Uiso 1 1 calc R
H61B H 0.8716 0.3690 0.3904 0.117 Uiso 1 1 calc R
C62 C 0.8668(2) 0.4009(3) 0.3013(3) 0.103(2) Uani 1 1 d .
H62A H 0.8566 0.4497 0.3080 0.134 Uiso 1 1 calc R
H62B H 0.8429 0.3698 0.2860 0.134 Uiso 1 1 calc R
C63 C 0.89419(16) 0.4053(3) 0.2528(2) 0.0734(14) Uani 1 1 d .
H63A H 0.8776 0.4223 0.2140 0.095 Uiso 1 1 calc R
H63B H 0.9166 0.4403 0.2660 0.095 Uiso 1 1 calc R
C64 C 1.09075(11) 0.55211(18) 0.19347(16) 0.0347(9) Uani 1 1 d .
C65 C 1.15664(13) 0.7365(2) 0.17547(17) 0.0479(11) Uani 1 1 d .
C66 C 1.17709(13) 0.7470(2) 0.12634(18) 0.0519(11) Uani 1 1 d .
C67 C 1.20900(15) 0.7996(2) 0.1317(2) 0.0660(13) Uani 1 1 d .
H67 H 1.2231 0.8061 0.0994 0.079 Uiso 1 1 calc R
C68 C 1.21952(17) 0.8408(3) 0.1834(3) 0.0806(16) Uani 1 1 d .
H68 H 1.2424 0.8723 0.1885 0.097 Uiso 1 1 calc R
C69 C 1.19644(18) 0.8357(3) 0.2274(2) 0.0765(15) Uani 1 1 d .
H69 H 1.2023 0.8677 0.2609 0.092 Uiso 1 1 calc R
C70 C 1.16495(15) 0.7858(2) 0.22538(19) 0.0583(12) Uani 1 1 d .
C71 C 1.16446(13) 0.7074(2) 0.06619(17) 0.0514(11) Uani 1 1 d .
H71 H 1.1467 0.6659 0.0728 0.062 Uiso 1 1 calc R
C72 C 1.13848(18) 0.7588(3) 0.0204(2) 0.0809(15) Uani 1 1 d .
H72A H 1.1155 0.7768 0.0372 0.121 Uiso 1 1 calc R
H72B H 1.1281 0.7328 -0.0173 0.121 Uiso 1 1 calc R
H72C H 1.1553 0.7994 0.0124 0.121 Uiso 1 1 calc R
C73 C 1.20072(14) 0.6768(3) 0.0407(2) 0.0663(13) Uani 1 1 d .
H73A H 1.1903 0.6515 0.0026 0.099 Uiso 1 1 calc R
H73B H 1.2163 0.6430 0.0699 0.099 Uiso 1 1 calc R
H73C H 1.2185 0.7164 0.0334 0.099 Uiso 1 1 calc R
C74 C 1.13722(17) 0.7883(2) 0.27200(19) 0.0666(13) Uani 1 1 d .
H74 H 1.1198 0.7439 0.2667 0.080 Uiso 1 1 calc R
C75 C 1.1606(2) 0.7905(3) 0.3384(2) 0.0896(17) Uani 1 1 d .
H75A H 1.1409 0.7919 0.3654 0.134 Uiso 1 1 calc R
H75B H 1.1778 0.8336 0.3448 0.134 Uiso 1 1 calc R
H75C H 1.1777 0.7474 0.3470 0.134 Uiso 1 1 calc R
C76 C 1.10867(18) 0.8543(3) 0.2581(3) 0.0888(16) Uani 1 1 d .
H76A H 1.0907 0.8565 0.2874 0.133 Uiso 1 1 calc R
H76B H 1.0921 0.8498 0.2172 0.133 Uiso 1 1 calc R
H76C H 1.1251 0.8984 0.2608 0.133 Uiso 1 1 calc R
C77 C 1.17017(12) 0.60177(18) 0.27223(16) 0.0379(9) Uani 1 1 d .
C78 C 1.15541(12) 0.58178(18) 0.32373(17) 0.0389(9) Uani 1 1 d .
H78 H 1.1283 0.5641 0.3192 0.047 Uiso 1 1 calc R
C79 C 1.17976(13) 0.5873(2) 0.38176(17) 0.0466(10) Uani 1 1 d .
H79 H 1.1692 0.5738 0.4162 0.056 Uiso 1 1 calc R
C80 C 1.21954(15) 0.6128(2) 0.38835(19) 0.0593(12) Uani 1 1 d .
H80 H 1.2364 0.6158 0.4274 0.071 Uiso 1 1 calc R
C81 C 1.23451(14) 0.6337(2) 0.3387(2) 0.0624(12) Uani 1 1 d .
H81 H 1.2617 0.6510 0.3437 0.075 Uiso 1 1 calc R
C82 C 1.21014(13) 0.6297(2) 0.28067(18) 0.0504(11) Uani 1 1 d .
H82 H 1.2206 0.6459 0.2468 0.060 Uiso 1 1 calc R
C83 C 1.16477(11) 0.54669(18) 0.14891(16) 0.0352(9) Uani 1 1 d .
C84 C 1.14260(12) 0.53100(19) 0.08925(16) 0.0392(9) Uani 1 1 d .
H84 H 1.1146 0.5442 0.0784 0.047 Uiso 1 1 calc R
C85 C 1.16072(13) 0.4974(2) 0.04739(18) 0.0489(10) Uani 1 1 d .
H85 H 1.1457 0.4890 0.0077 0.059 Uiso 1 1 calc R
C86 C 1.20191(15) 0.4753(2) 0.0637(2) 0.0559(12) Uani 1 1 d .
H86 H 1.2143 0.4507 0.0351 0.067 Uiso 1 1 calc R
C87 C 1.22449(13) 0.4894(2) 0.1211(2) 0.0544(11) Uani 1 1 d .
H87 H 1.2524 0.4757 0.1315 0.065 Uiso 1 1 calc R
C88 C 1.20539(13) 0.5243(2) 0.16392(18) 0.0472(10) Uani 1 1 d .
H88 H 1.2205 0.5325 0.2036 0.057 Uiso 1 1 calc R
C89 C 1.03807(13) 0.6770(2) 0.21793(18) 0.0498(11) Uani 1 1 d .
C90 C 1.05379(15) 0.6797(2) 0.28006(19) 0.0557(12) Uani 1 1 d .
H90 H 1.0718 0.6431 0.2987 0.067 Uiso 1 1 calc R
C91 C 1.04296(18) 0.7366(2) 0.3152(2) 0.0746(15) Uani 1 1 d .
H91 H 1.0541 0.7388 0.3573 0.090 Uiso 1 1 calc R
C92 C 1.01613(19) 0.7890(3) 0.2881(2) 0.0769(15) Uani 1 1 d .
H92 H 1.0083 0.8267 0.3118 0.092 Uiso 1 1 calc R
C93 C 1.00082(16) 0.7870(2) 0.2271(2) 0.0711(14) Uani 1 1 d .
H93 H 0.9829 0.8241 0.2091 0.085 Uiso 1 1 calc R
C94 C 1.01096(14) 0.7311(2) 0.1907(2) 0.0579(12) Uani 1 1 d .
H94 H 0.9998 0.7298 0.1486 0.069 Uiso 1 1 calc R
C95 C 1.02313(13) 0.6093(2) 0.09922(18) 0.0495(11) Uani 1 1 d .
C96 C 1.04440(14) 0.6608(2) 0.07151(18) 0.0539(11) Uani 1 1 d .
H96 H 1.0681 0.6834 0.0940 0.065 Uiso 1 1 calc R
C97 C 1.03001(18) 0.6786(3) 0.0096(2) 0.0704(14) Uani 1 1 d .
H97 H 1.0440 0.7135 -0.0094 0.085 Uiso 1 1 calc R
C98 C 0.9958(2) 0.6454(4) -0.0223(2) 0.0881(18) Uani 1 1 d .
H98 H 0.9858 0.6594 -0.0630 0.106 Uiso 1 1 calc R
C99 C 0.9750(2) 0.5907(3) 0.0034(2) 0.0914(18) Uani 1 1 d .
H99 H 0.9523 0.5663 -0.0201 0.110 Uiso 1 1 calc R
C100 C 0.98869(16) 0.5740(3) 0.0634(2) 0.0740(14) Uani 1 1 d .
H100 H 0.9748 0.5380 0.0814 0.089 Uiso 1 1 calc R
C101 C 0.98255(14) 0.5650(2) 0.2503(2) 0.0526(11) Uani 1 1 d .
C102 C 0.99656(13) 0.5474(2) 0.3113(2) 0.0554(11) Uani 1 1 d .
C103 C 0.97170(19) 0.5649(3) 0.3533(3) 0.0844(16) Uani 1 1 d .
H103 H 0.9805 0.5521 0.3945 0.101 Uiso 1 1 calc R
C104 C 0.9351(2) 0.5999(4) 0.3355(3) 0.102(2) Uani 1 1 d .
H104 H 0.9192 0.6125 0.3644 0.123 Uiso 1 1 calc R
C105 C 0.92215(18) 0.6163(3) 0.2772(4) 0.099(2) Uani 1 1 d .
H105 H 0.8968 0.6407 0.2661 0.118 Uiso 1 1 calc R
C106 C 0.94349(15) 0.6000(2) 0.2313(2) 0.0680(14) Uani 1 1 d .
C107 C 1.03665(13) 0.5064(2) 0.33377(18) 0.0559(11) Uani 1 1 d .
H107 H 1.0535 0.5104 0.3020 0.067 Uiso 1 1 calc R
C108 C 1.02826(15) 0.4256(2) 0.3423(2) 0.0645(12) Uani 1 1 d .
H10A H 1.0541 0.4005 0.3572 0.097 Uiso 1 1 calc R
H10B H 1.0149 0.4047 0.3035 0.097 Uiso 1 1 calc R
H10C H 1.0104 0.4202 0.3717 0.097 Uiso 1 1 calc R
C109 C 1.06253(16) 0.5358(3) 0.3939(2) 0.0843(16) Uani 1 1 d .
H10D H 1.0873 0.5067 0.4055 0.126 Uiso 1 1 calc R
H10E H 1.0465 0.5333 0.4257 0.126 Uiso 1 1 calc R
H10F H 1.0701 0.5860 0.3882 0.126 Uiso 1 1 calc R
C110 C 0.92611(16) 0.6142(3) 0.1647(3) 0.0815(16) Uani 1 1 d .
H110 H 0.9498 0.6220 0.1444 0.098 Uiso 1 1 calc R
C111 C 0.90183(17) 0.5466(4) 0.1337(3) 0.103(2) Uani 1 1 d .
H11A H 0.8914 0.5569 0.0908 0.155 Uiso 1 1 calc R
H11B H 0.8789 0.5362 0.1535 0.155 Uiso 1 1 calc R
H11C H 0.9201 0.5048 0.1375 0.155 Uiso 1 1 calc R
C112 C 0.8991(2) 0.6823(4) 0.1534(4) 0.131(3) Uani 1 1 d .
H11D H 0.8891 0.6884 0.1098 0.196 Uiso 1 1 calc R
H11E H 0.9152 0.7245 0.1696 0.196 Uiso 1 1 calc R
H11F H 0.8758 0.6770 0.1736 0.196 Uiso 1 1 calc R
C113 C 1.08385(12) 0.47669(18) 0.17337(15) 0.0328(9) Uani 1 1 d .
C114 C 1.14410(11) 0.41635(19) 0.24524(16) 0.0373(9) Uani 1 1 d .
H114 H 1.1550 0.4667 0.2506 0.045 Uiso 1 1 calc R
C115 C 1.12905(13) 0.3960(2) 0.30366(17) 0.0488(10) Uani 1 1 d .
H11G H 1.1148 0.3489 0.2976 0.063 Uiso 1 1 calc R
H11H H 1.1091 0.4325 0.3114 0.063 Uiso 1 1 calc R
C116 C 1.16439(13) 0.3911(2) 0.35967(19) 0.0577(12) Uani 1 1 d .
H11I H 1.1756 0.4399 0.3703 0.075 Uiso 1 1 calc R
H11J H 1.1537 0.3722 0.3945 0.075 Uiso 1 1 calc R
C117 C 1.19811(14) 0.3423(2) 0.3475(2) 0.0685(14) Uani 1 1 d .
H11K H 1.1878 0.2922 0.3419 0.089 Uiso 1 1 calc R
H11L H 1.2211 0.3430 0.3828 0.089 Uiso 1 1 calc R
C118 C 1.21357(12) 0.3667(2) 0.2904(2) 0.0594(12) Uani 1 1 d .
H11M H 1.2257 0.4154 0.2972 0.077 Uiso 1 1 calc R
H11N H 1.2352 0.3333 0.2831 0.077 Uiso 1 1 calc R
C119 C 1.17909(10) 0.3680(2) 0.23505(19) 0.0451(10) Uani 1 1 d .
H11O H 1.1688 0.3184 0.2259 0.059 Uiso 1 1 calc R
H11P H 1.1897 0.3859 0.1998 0.059 Uiso 1 1 calc R
C120 C 1.08604(10) 0.34864(19) 0.17841(16) 0.0335(9) Uani 1 1 d .
C121 C 1.12519(11) 0.30357(19) 0.10534(16) 0.0368(9) Uani 1 1 d .
H121 H 1.1426 0.3470 0.1180 0.044 Uiso 1 1 calc R
C122 C 1.15192(12) 0.2355(2) 0.1149(2) 0.0522(11) Uani 1 1 d .
H12A H 1.1655 0.2320 0.1580 0.068 Uiso 1 1 calc R
H12B H 1.1344 0.1924 0.1047 0.068 Uiso 1 1 calc R
C123 C 1.18396(13) 0.2369(3) 0.0761(2) 0.0657(13) Uani 1 1 d .
H12C H 1.2027 0.2779 0.0886 0.085 Uiso 1 1 calc R
H12D H 1.2003 0.1920 0.0829 0.085 Uiso 1 1 calc R
C124 C 1.16559(14) 0.2438(3) 0.0100(2) 0.0686(14) Uani 1 1 d .
H12E H 1.1501 0.1994 -0.0040 0.089 Uiso 1 1 calc R
H12F H 1.1877 0.2489 -0.0131 0.089 Uiso 1 1 calc R
C125 C 1.13703(14) 0.3089(2) -0.0024(2) 0.0609(12) Uani 1 1 d .
H12G H 1.1535 0.3536 0.0045 0.079 Uiso 1 1 calc R
H12H H 1.1229 0.3082 -0.0454 0.079 Uiso 1 1 calc R
C126 C 1.10516(12) 0.3098(2) 0.03754(17) 0.0495(10) Uani 1 1 d .
H12I H 1.0859 0.2693 0.0261 0.064 Uiso 1 1 calc R
H12J H 1.0894 0.3553 0.0307 0.064 Uiso 1 1 calc R
C127 C 1.03841(14) 0.2010(3) 0.30692(18) 0.0602(12) Uani 1 1 d .
H12K H 1.0157 0.1657 0.3015 0.078 Uiso 1 1 calc R
H12L H 1.0268 0.2502 0.3039 0.078 Uiso 1 1 calc R
C128 C 1.06632(16) 0.1904(4) 0.3663(2) 0.108(2) Uani 1 1 d .
H12M H 1.0616 0.2285 0.3949 0.141 Uiso 1 1 calc R
H12N H 1.0611 0.1430 0.3834 0.141 Uiso 1 1 calc R
C129 C 1.10760(15) 0.1936(3) 0.3575(2) 0.0817(15) Uani 1 1 d .
H12O H 1.1245 0.1564 0.3820 0.106 Uiso 1 1 calc R
H12P H 1.1196 0.2416 0.3692 0.106 Uiso 1 1 calc R
C130 C 1.10537(13) 0.1800(2) 0.29011(18) 0.0540(11) Uani 1 1 d .
H13A H 1.1230 0.2145 0.2737 0.070 Uiso 1 1 calc R
H13B H 1.1144 0.1304 0.2833 0.070 Uiso 1 1 calc R
N1 N 0.89109(9) -0.02613(15) 0.11686(13) 0.0386(7) Uani 1 1 d .
N2 N 1.01763(9) 0.11100(15) 0.10532(12) 0.0322(7) Uani 1 1 d .
N3 N 0.91854(9) 0.23650(15) 0.13860(13) 0.0344(7) Uani 1 1 d .
N4 N 0.94237(9) 0.34138(16) 0.20383(14) 0.0413(8) Uani 1 1 d .
N5 N 1.12628(10) 0.68115(15) 0.17303(13) 0.0438(8) Uani 1 1 d .
N6 N 1.00613(9) 0.54149(16) 0.20508(13) 0.0423(8) Uani 1 1 d .
N7 N 1.10928(9) 0.41683(15) 0.19081(13) 0.0345(7) Uani 1 1 d .
N8 N 1.09280(8) 0.29867(15) 0.14204(13) 0.0351(7) Uani 1 1 d .
O1 O 0.97471(7) 0.17677(11) 0.18489(10) 0.0326(6) Uani 1 1 d .
O2 O 0.97524(7) 0.30873(12) 0.12904(11) 0.0365(6) Uani 1 1 d .
O3 O 1.05022(8) 0.46175(12) 0.13755(11) 0.0369(6) Uani 1 1 d .
O4 O 1.05614(7) 0.34035(12) 0.20879(11) 0.0385(6) Uani 1 1 d .
O5 O 1.06327(7) 0.19006(13) 0.26161(11) 0.0440(6) Uani 1 1 d .
Ca1 Ca 1.03233(2) 0.22557(4) 0.15933(3) 0.03249(18) Uani 1 1 d .
Ca2 Ca 1.00026(2) 0.41533(4) 0.18382(4) 0.0469(2) Uani 1 1 d .
P1 P 0.88420(3) 0.05742(5) 0.10408(4) 0.0348(2) Uani 1 1 d .
P2 P 0.98123(3) 0.05912(5) 0.12065(4) 0.0304(2) Uani 1 1 d .
P3 P 1.13655(3) 0.60106(5) 0.19654(4) 0.0370(2) Uani 1 1 d .
P4 P 1.03964(3) 0.59083(5) 0.18027(4) 0.0410(3) Uani 1 1 d .

loop_
_atom_site_aniso_label
_atom_site_aniso_U_11
_atom_site_aniso_U_22
_atom_site_aniso_U_33
_atom_site_aniso_U_23
_atom_site_aniso_U_13
_atom_site_aniso_U_12
C1 0.039(2) 0.033(2) 0.025(2) 0.0046(16) 0.0068(16) -0.0005(16)
C2 0.042(2) 0.044(2) 0.033(3) 0.0019(17) 0.011(2) -0.0051(18)
C3 0.046(2) 0.061(3) 0.034(3) -0.0010(19) 0.016(2) -0.014(2)
C4 0.086(4) 0.068(3) 0.039(3) -0.002(2) 0.023(3) -0.015(3)
C5 0.057(3) 0.088(3) 0.057(4) -0.005(3) 0.036(3) -0.003(3)
C6 0.057(3) 0.068(3) 0.076(4) -0.003(3) 0.035(3) -0.005(2)
C7 0.045(3) 0.057(3) 0.052(3) -0.002(2) 0.020(2) -0.011(2)
C8 0.038(2) 0.049(2) 0.032(2) -0.0040(18) 0.0004(19) -0.0049(18)
C9 0.036(2) 0.080(3) 0.027(2) -0.001(2) 0.006(2) -0.007(2)
C10 0.067(3) 0.114(4) 0.028(3) 0.008(2) 0.004(2) 0.001(3)
C11 0.048(3) 0.142(5) 0.031(3) -0.010(3) -0.014(2) 0.011(3)
C12 0.041(3) 0.113(4) 0.067(4) -0.019(3) -0.001(3) -0.010(3)
C13 0.042(2) 0.068(3) 0.045(3) -0.009(2) 0.000(2) -0.010(2)
C14 0.040(2) 0.043(2) 0.029(2) -0.0051(18) 0.0108(17) -0.0135(18)
C15 0.072(3) 0.034(2) 0.045(3) 0.005(2) 0.018(2) 0.000(2)
C16 0.112(4) 0.041(3) 0.066(4) -0.004(3) 0.027(3) 0.010(3)
C17 0.105(4) 0.051(3) 0.078(4) -0.024(3) 0.046(3) -0.005(3)
C18 0.078(3) 0.070(3) 0.040(3) -0.018(2) 0.025(2) -0.030(3)
C19 0.048(2) 0.045(2) 0.042(3) -0.007(2) 0.016(2) -0.0136(18)
C20 0.043(2) 0.0293(19) 0.030(2) -0.0006(16) 0.0112(19) 0.0048(17)
C21 0.054(2) 0.047(2) 0.038(3) 0.0044(19) 0.015(2) 0.002(2)
C22 0.070(3) 0.054(3) 0.029(2) 0.0186(19) 0.018(2) 0.007(2)
C23 0.066(3) 0.049(2) 0.035(2) 0.0089(19) 0.002(2) 0.012(2)
C24 0.050(2) 0.039(2) 0.041(3) 0.0031(19) 0.000(2) 0.0049(19)
C25 0.040(2) 0.038(2) 0.032(2) 0.0035(17) 0.0071(19) 0.0046(17)
C26 0.039(2) 0.043(2) 0.056(3) -0.001(2) 0.017(2) -0.0034(18)
C27 0.053(3) 0.049(3) 0.060(3) 0.000(2) 0.020(2) -0.008(2)
C28 0.056(3) 0.064(3) 0.107(4) -0.010(3) 0.045(3) -0.027(3)
C29 0.062(3) 0.072(3) 0.136(5) -0.045(3) 0.042(4) -0.038(3)
C30 0.058(3) 0.078(3) 0.088(4) -0.028(3) 0.033(3) -0.030(3)
C31 0.064(3) 0.052(3) 0.057(3) -0.014(2) 0.021(2) -0.015(2)
C32 0.060(3) 0.065(3) 0.057(3) 0.017(2) 0.030(2) -0.009(2)
C33 0.101(4) 0.086(4) 0.094(4) 0.033(3) 0.025(3) -0.005(3)
C34 0.083(4) 0.102(4) 0.068(3) 0.002(3) 0.042(3) -0.024(3)
C35 0.077(3) 0.070(3) 0.057(3) -0.027(2) 0.020(3) -0.027(3)
C36 0.136(6) 0.135(6) 0.069(4) -0.024(4) 0.019(4) -0.034(4)
C37 0.084(4) 0.077(4) 0.111(5) -0.031(3) 0.047(3) -0.012(3)
C38 0.040(2) 0.0298(19) 0.028(2) -0.0028(16) 0.0105(18) -0.0095(17)
C39 0.038(2) 0.038(2) 0.032(2) 0.0003(17) 0.0119(19) 0.0028(17)
C40 0.046(2) 0.048(2) 0.048(3) -0.005(2) 0.017(2) 0.0079(19)
C41 0.050(3) 0.059(3) 0.039(3) -0.004(2) 0.018(2) -0.006(2)
C42 0.049(2) 0.053(2) 0.028(2) 0.0010(18) 0.008(2) -0.010(2)
C43 0.032(2) 0.043(2) 0.027(2) 0.0029(17) 0.0070(17) -0.0008(17)
C44 0.056(3) 0.042(2) 0.048(3) 0.007(2) 0.020(2) 0.009(2)
C45 0.093(4) 0.060(3) 0.077(3) 0.010(2) 0.040(3) 0.026(3)
C46 0.059(3) 0.068(3) 0.058(3) 0.017(2) 0.007(2) 0.000(2)
C47 0.037(2) 0.059(3) 0.032(2) 0.0147(18) 0.0062(18) -0.0053(19)
C48 0.046(2) 0.084(3) 0.038(3) 0.018(2) 0.005(2) -0.006(2)
C49 0.047(2) 0.056(3) 0.050(3) 0.015(2) 0.019(2) 0.004(2)
C50 0.025(2) 0.045(2) 0.0205(19) 0.0023(16) 0.0045(18) -0.0032(17)
C51 0.031(2) 0.054(2) 0.034(2) 0.0045(18) 0.0009(18) 0.0002(18)
C52 0.035(2) 0.055(2) 0.057(3) 0.006(2) 0.006(2) 0.0088(19)
C53 0.051(3) 0.087(3) 0.072(3) 0.017(3) 0.005(3) 0.015(2)
C54 0.061(3) 0.091(4) 0.077(4) 0.030(3) -0.006(3) 0.012(3)
C55 0.054(3) 0.090(4) 0.060(3) 0.034(3) 0.002(2) 0.014(3)
C56 0.044(2) 0.068(3) 0.047(3) 0.017(2) 0.002(2) 0.002(2)
C57 0.031(2) 0.035(2) 0.040(2) 0.0020(19) 0.0017(19) 0.0022(17)
C58 0.041(2) 0.063(3) 0.048(3) -0.010(2) 0.019(2) 0.001(2)
C59 0.058(3) 0.076(3) 0.046(3) -0.008(2) 0.013(2) -0.015(2)
C60 0.065(3) 0.112(4) 0.052(3) -0.015(3) 0.023(3) -0.026(3)
C61 0.092(4) 0.134(5) 0.054(3) -0.024(3) 0.037(3) -0.001(4)
C62 0.111(5) 0.106(5) 0.113(5) -0.027(4) 0.072(4) 0.014(4)
C63 0.071(3) 0.078(3) 0.079(4) -0.018(3) 0.035(3) 0.015(3)
C64 0.044(2) 0.031(2) 0.028(2) -0.0035(16) 0.0044(17) 0.0040(17)
C65 0.075(3) 0.036(2) 0.031(2) 0.0030(19) 0.007(2) 0.001(2)
C66 0.078(3) 0.039(2) 0.041(3) 0.0099(19) 0.016(2) -0.003(2)
C67 0.087(3) 0.050(3) 0.068(3) 0.003(2) 0.031(3) -0.011(3)
C68 0.103(4) 0.064(3) 0.077(4) -0.022(3) 0.022(3) -0.044(3)
C69 0.124(4) 0.050(3) 0.054(3) -0.008(2) 0.015(3) -0.026(3)
C70 0.100(4) 0.035(2) 0.041(3) -0.002(2) 0.017(2) -0.009(2)
C71 0.074(3) 0.048(2) 0.032(2) -0.0049(19) 0.009(2) -0.006(2)
C72 0.115(4) 0.080(3) 0.044(3) 0.016(3) 0.007(3) 0.001(3)
C73 0.075(3) 0.083(3) 0.045(3) -0.008(2) 0.021(2) 0.004(3)
C74 0.123(4) 0.044(3) 0.037(3) -0.004(2) 0.027(3) -0.004(3)
C75 0.147(5) 0.075(3) 0.051(3) -0.009(3) 0.032(3) -0.003(3)
C76 0.108(4) 0.077(4) 0.092(4) 0.005(3) 0.044(3) 0.014(3)
C77 0.053(3) 0.030(2) 0.030(2) -0.0030(16) 0.0052(19) -0.0056(17)
C78 0.052(2) 0.035(2) 0.032(2) -0.0048(17) 0.014(2) -0.0061(17)
C79 0.071(3) 0.044(2) 0.027(2) -0.0014(17) 0.015(2) -0.005(2)
C80 0.073(3) 0.063(3) 0.035(3) -0.007(2) -0.003(2) -0.011(2)
C81 0.065(3) 0.080(3) 0.043(3) -0.007(2) 0.013(3) -0.025(2)
C82 0.063(3) 0.056(3) 0.032(3) 0.0002(19) 0.012(2) -0.018(2)
C83 0.043(2) 0.0291(19) 0.035(2) 0.0036(16) 0.0100(19) -0.0036(17)
C84 0.050(2) 0.037(2) 0.029(2) -0.0024(17) 0.006(2) -0.0024(18)
C85 0.058(3) 0.054(2) 0.041(3) -0.015(2) 0.023(2) -0.008(2)
C86 0.077(3) 0.049(3) 0.050(3) -0.019(2) 0.031(3) -0.013(2)
C87 0.050(3) 0.060(3) 0.058(3) -0.002(2) 0.023(2) 0.002(2)
C88 0.065(3) 0.042(2) 0.037(2) -0.0058(19) 0.017(2) -0.010(2)
C89 0.072(3) 0.044(2) 0.040(3) 0.0037(19) 0.026(2) 0.011(2)
C90 0.096(3) 0.035(2) 0.044(3) -0.0014(19) 0.032(3) 0.009(2)
C91 0.138(5) 0.048(3) 0.049(3) 0.000(2) 0.044(3) 0.011(3)
C92 0.141(5) 0.053(3) 0.049(3) -0.003(2) 0.049(3) 0.020(3)
C93 0.105(4) 0.045(3) 0.074(4) 0.008(2) 0.045(3) 0.021(3)
C94 0.082(3) 0.051(3) 0.047(3) 0.000(2) 0.029(2) 0.012(2)
C95 0.065(3) 0.051(3) 0.034(2) -0.001(2) 0.014(2) 0.024(2)
C96 0.072(3) 0.057(3) 0.033(3) 0.008(2) 0.012(2) 0.018(2)
C97 0.096(4) 0.073(3) 0.046(3) 0.010(3) 0.023(3) 0.036(3)
C98 0.122(5) 0.106(5) 0.033(3) 0.006(3) 0.007(4) 0.044(4)
C99 0.111(5) 0.106(4) 0.046(4) 0.001(3) -0.013(3) 0.020(4)
C100 0.084(4) 0.073(3) 0.053(3) 0.002(3) -0.013(3) 0.006(3)
C101 0.068(3) 0.045(2) 0.052(3) -0.002(2) 0.031(2) 0.005(2)
C102 0.061(3) 0.063(3) 0.047(3) -0.015(2) 0.023(2) -0.013(2)
C103 0.087(4) 0.114(4) 0.064(4) -0.017(3) 0.045(3) -0.015(4)
C104 0.101(5) 0.138(6) 0.083(5) -0.024(4) 0.056(4) 0.024(4)
C105 0.082(4) 0.094(4) 0.139(6) 0.002(4) 0.065(5) 0.035(3)
C106 0.067(3) 0.064(3) 0.082(4) 0.008(3) 0.036(3) 0.018(2)
C107 0.065(3) 0.071(3) 0.034(2) -0.001(2) 0.015(2) -0.010(2)
C108 0.066(3) 0.074(3) 0.056(3) 0.010(2) 0.021(2) -0.006(2)
C109 0.088(4) 0.118(4) 0.044(3) -0.001(3) 0.007(3) -0.041(3)
C110 0.067(3) 0.087(4) 0.094(4) 0.031(3) 0.026(3) 0.022(3)
C111 0.062(3) 0.132(5) 0.110(5) 0.028(4) 0.005(3) -0.004(3)
C112 0.102(5) 0.118(5) 0.185(7) 0.051(5) 0.058(5) 0.061(4)
C113 0.042(2) 0.036(2) 0.024(2) -0.0023(16) 0.015(2) 0.0050(18)
C114 0.037(2) 0.033(2) 0.041(2) -0.0017(17) 0.0038(19) -0.0097(16)
C115 0.058(3) 0.050(2) 0.036(2) 0.0064(18) 0.001(2) -0.005(2)
C116 0.062(3) 0.055(3) 0.050(3) 0.013(2) -0.005(2) -0.005(2)
C117 0.062(3) 0.057(3) 0.070(3) 0.021(2) -0.026(3) -0.018(2)
C118 0.040(2) 0.062(3) 0.071(3) 0.003(2) -0.002(2) -0.004(2)
C119 0.031(2) 0.038(2) 0.063(3) -0.0012(19) 0.002(2) -0.0053(17)
C120 0.029(2) 0.039(2) 0.032(2) -0.0010(19) 0.0040(18) -0.0055(17)
C121 0.040(2) 0.031(2) 0.043(2) -0.0020(16) 0.0174(19) -0.0065(16)
C122 0.047(2) 0.048(2) 0.062(3) -0.005(2) 0.013(2) 0.0048(19)
C123 0.052(3) 0.067(3) 0.085(4) -0.008(3) 0.030(3) 0.005(2)
C124 0.066(3) 0.082(3) 0.071(4) -0.028(3) 0.044(3) -0.017(3)
C125 0.074(3) 0.067(3) 0.046(3) -0.015(2) 0.023(2) -0.012(2)
C126 0.055(2) 0.055(3) 0.040(3) -0.0120(19) 0.014(2) -0.004(2)
C127 0.072(3) 0.071(3) 0.039(3) -0.010(2) 0.014(2) 0.005(2)
C128 0.074(4) 0.206(7) 0.046(3) -0.012(4) 0.012(3) 0.021(4)
C129 0.065(3) 0.129(5) 0.046(3) -0.008(3) -0.001(3) -0.010(3)
C130 0.052(3) 0.071(3) 0.036(3) 0.008(2) 0.000(2) -0.003(2)
N1 0.0424(18) 0.0392(18) 0.0348(18) -0.0034(14) 0.0089(14) -0.0119(15)
N2 0.0386(17) 0.0352(16) 0.0237(17) 0.0022(13) 0.0083(14) -0.0034(13)
N3 0.0367(17) 0.0312(17) 0.0360(18) 0.0010(13) 0.0088(15) -0.0039(14)
N4 0.0379(18) 0.0419(18) 0.047(2) -0.0109(16) 0.0157(16) 0.0009(14)
N5 0.068(2) 0.0331(18) 0.0316(19) -0.0011(14) 0.0136(16) -0.0039(16)
N6 0.0507(19) 0.0431(18) 0.0371(19) -0.0057(14) 0.0183(16) 0.0042(15)
N7 0.0308(16) 0.0369(18) 0.0354(19) -0.0037(13) 0.0055(15) -0.0048(14)
N8 0.0369(17) 0.0331(17) 0.0379(18) -0.0108(15) 0.0134(15) -0.0076(13)
O1 0.0332(14) 0.0368(13) 0.0286(14) -0.0011(10) 0.0085(13) -0.0029(11)
O2 0.0343(14) 0.0373(14) 0.0405(15) -0.0020(11) 0.0138(13) -0.0021(11)
O3 0.0374(15) 0.0406(14) 0.0315(14) -0.0045(11) 0.0044(13) 0.0037(12)
O4 0.0358(14) 0.0391(14) 0.0428(15) -0.0077(11) 0.0135(13) -0.0054(11)
O5 0.0484(16) 0.0493(15) 0.0335(15) -0.0022(11) 0.0059(13) -0.0004(12)
Ca1 0.0333(4) 0.0340(4) 0.0309(4) -0.0037(3) 0.0082(3) -0.0022(3)
Ca2 0.0397(5) 0.0431(5) 0.0615(6) -0.0161(4) 0.0190(4) -0.0029(4)
P1 0.0369(5) 0.0416(6) 0.0262(5) -0.0001(4) 0.0072(4) -0.0083(4)
P2 0.0364(5) 0.0318(5) 0.0235(5) 0.0020(4) 0.0072(4) -0.0019(4)
P3 0.0540(6) 0.0341(5) 0.0249(5) -0.0024(4) 0.0126(5) -0.0037(5)
P4 0.0563(7) 0.0390(6) 0.0299(6) 0.0003(4) 0.0141(5) 0.0100(5)

loop_
_atom_type_symbol
_atom_type_description
_atom_type_scat_dispersion_real
_atom_type_scat_dispersion_imag
_atom_type_scat_source
C C 0.0033 0.0016 'International Tables Vol C Tables 4.2.6.8 and 6.1.1.4'
H H 0.0000 0.0000 'International Tables Vol C Tables 4.2.6.8 and 6.1.1.4'
N N 0.0061 0.0033 'International Tables Vol C Tables 4.2.6.8 and 6.1.1.4'
O O 0.0106 0.0060 'International Tables Vol C Tables 4.2.6.8 and 6.1.1.4'
Ca Ca 0.2262 0.3064 'International Tables Vol C Tables 4.2.6.8 and 6.1.1.4'
P P 0.1023 0.0942 'International Tables Vol C Tables 4.2.6.8 and 6.1.1.4'

loop_
_geom_angle_atom_site_label_1
_geom_angle_atom_site_label_2
_geom_angle_atom_site_label_3
_geom_angle
C50 C1 P1 125.4(3)
C50 C1 P2 105.7(2)
P1 C1 P2 124.08(19)
C7 C2 C3 117.7(4)
C7 C2 P1 126.5(3)
C3 C2 P1 115.7(3)
C4 C3 C2 119.1(4)
C5 C4 C3 121.9(4)
C6 C5 C4 119.1(4)
C5 C6 C7 120.1(4)
C2 C7 C6 122.1(4)
C9 C8 C13 118.3(4)
C9 C8 P1 120.6(3)
C13 C8 P1 120.8(3)
C10 C9 C8 121.4(4)
C9 C10 C11 119.1(4)
C12 C11 C10 120.8(4)
C11 C12 C13 119.7(4)
C12 C13 C8 120.7(4)
C15 C14 C19 119.0(3)
C15 C14 P2 122.2(3)
C19 C14 P2 117.4(3)
C16 C15 C14 121.4(4)
C15 C16 C17 120.8(4)
C16 C17 C18 119.5(4)
C19 C18 C17 120.0(4)
C18 C19 C14 119.3(4)
C25 C20 C21 118.9(3)
C25 C20 P2 121.8(3)
C21 C20 P2 119.1(3)
C20 C21 C22 119.2(4)
C23 C22 C21 121.0(4)
C22 C23 C24 119.2(4)
C23 C24 C25 120.3(4)
C20 C25 C24 121.3(4)
N1 C26 C31 121.2(3)
N1 C26 C27 120.5(3)
C31 C26 C27 118.1(3)
C28 C27 C26 119.5(4)
C28 C27 C32 118.0(4)
C26 C27 C32 122.1(3)
C27 C28 C29 121.0(4)
C30 C29 C28 118.1(4)
C29 C30 C31 124.5(5)
C30 C31 C26 118.2(4)
C30 C31 C35 119.6(4)
C26 C31 C35 121.6(3)
C27 C32 C34 113.8(4)
C27 C32 C33 110.4(4)
C34 C32 C33 112.4(4)
C31 C35 C37 108.9(4)
C31 C35 C36 113.5(4)
C37 C35 C36 111.2(4)
C43 C38 C39 119.7(3)
C43 C38 N2 119.5(3)
C39 C38 N2 120.4(3)
C40 C39 C38 118.4(3)
C40 C39 C44 118.7(3)
C38 C39 C44 123.0(3)
C41 C40 C39 122.6(4)
C42 C41 C40 118.2(4)
C41 C42 C43 122.2(3)
C42 C43 C38 118.9(3)
C42 C43 C47 116.5(3)
C38 C43 C47 124.5(3)
C39 C44 C46 111.0(3)
C39 C44 C45 113.2(3)
C46 C44 C45 108.8(4)
C43 C47 C49 111.8(3)
C43 C47 C48 112.2(3)
C49 C47 C48 107.9(3)
O1 C50 N3 113.5(3)
O1 C50 C1 116.8(3)
N3 C50 C1 129.6(3)
O1 C50 Ca1 38.23(14)
N3 C50 Ca1 102.9(2)
C1 C50 Ca1 114.7(2)
N3 C51 C52 111.3(3)
N3 C51 C56 112.5(3)
C52 C51 C56 108.6(3)
C51 C52 C53 111.0(3)
C54 C53 C52 109.4(4)
C55 C54 C53 111.1(4)
C54 C55 C56 110.5(4)
C55 C56 C51 112.3(3)
N4 C57 O2 120.5(3)
N4 C57 N3 125.0(3)
O2 C57 N3 114.4(3)
N4 C57 Ca2 62.27(19)
O2 C57 Ca2 58.30(17)
N3 C57 Ca2 171.9(3)
N4 C57 Ca1 119.4(2)
O2 C57 Ca1 45.35(15)
N3 C57 Ca1 100.0(2)
Ca2 C57 Ca1 77.32(9)
N4 C58 C59 110.0(3)
N4 C58 C63 106.8(3)
C59 C58 C63 111.3(4)
C58 C59 C60 112.3(4)
C61 C60 C59 110.7(4)
C60 C61 C62 109.6(4)
C61 C62 C63 112.1(5)
C58 C63 C62 110.5(4)
C113 C64 P3 125.4(3)
C113 C64 P4 103.9(3)
P3 C64 P4 125.41(19)
C66 C65 C70 118.4(4)
C66 C65 N5 120.8(3)
C70 C65 N5 120.7(3)
C65 C66 C67 119.4(4)
C65 C66 C71 122.3(4)
C67 C66 C71 118.2(4)
C68 C67 C66 120.6(4)
C69 C68 C67 119.1(4)
C68 C69 C70 123.3(4)
C69 C70 C65 118.4(4)
C69 C70 C74 120.7(4)
C65 C70 C74 120.6(4)
C66 C71 C72 108.5(3)
C66 C71 C73 114.1(3)
C72 C71 C73 110.8(4)
C70 C74 C76 108.5(4)
C70 C74 C75 114.1(4)
C76 C74 C75 110.4(4)
C78 C77 C82 117.7(3)
C78 C77 P3 121.1(3)
C82 C77 P3 120.8(3)
C77 C78 C79 121.5(4)
C80 C79 C78 119.3(4)
C81 C80 C79 120.3(4)
C80 C81 C82 120.8(4)
C81 C82 C77 120.3(4)
C88 C83 C84 117.7(3)
C88 C83 P3 126.9(3)
C84 C83 P3 115.3(3)
C85 C84 C83 121.6(4)
C84 C85 C86 119.6(4)
C87 C86 C85 120.6(4)
C86 C87 C88 119.2(4)
C83 C88 C87 121.2(4)
C90 C89 C94 119.6(4)
C90 C89 P4 117.5(3)
C94 C89 P4 119.9(3)
C89 C90 C91 120.3(4)
C92 C91 C90 119.6(5)
C93 C92 C91 120.4(4)
C92 C93 C94 121.5(4)
C93 C94 C89 118.6(4)
C96 C95 C100 118.7(4)
C96 C95 P4 119.4(3)
C100 C95 P4 121.9(4)
C95 C96 C97 119.5(5)
C98 C97 C96 119.7(5)
C97 C98 C99 122.1(5)
C100 C99 C98 118.1(6)
C99 C100 C95 121.8(5)
C102 C101 C106 120.1(4)
C102 C101 N6 119.4(4)
C106 C101 N6 120.2(4)
C102 C101 Ca2 101.4(3)
C106 C101 Ca2 118.8(3)
N6 C101 Ca2 42.23(16)
C101 C102 C103 118.6(5)
C101 C102 C107 122.6(4)
C103 C102 C107 118.7(5)
C104 C103 C102 121.2(6)
C105 C104 C103 119.5(5)
C104 C105 C106 124.4(5)
C105 C106 C101 116.1(5)
C105 C106 C110 122.8(5)
C101 C106 C110 121.0(4)
C102 C107 C108 110.8(4)
C102 C107 C109 114.3(4)
C108 C107 C109 108.3(4)
C106 C110 C112 113.6(5)
C106 C110 C111 111.2(4)
C112 C110 C111 110.1(5)
O3 C113 N7 114.3(3)
O3 C113 C64 117.7(3)
N7 C113 C64 127.9(3)
O3 C113 Ca2 43.01(16)
N7 C113 Ca2 101.2(2)
C64 C113 Ca2 114.7(2)
N7 C114 C119 111.6(3)
N7 C114 C115 111.4(3)
C119 C114 C115 111.9(3)
C114 C115 C116 112.7(3)
C117 C116 C115 111.2(4)
C116 C117 C118 111.1(3)
C119 C118 C117 111.4(3)
C118 C119 C114 111.3(3)
N8 C120 O4 119.4(3)
N8 C120 N7 125.7(3)
O4 C120 N7 114.9(3)
N8 C120 Ca1 61.14(18)
O4 C120 Ca1 58.39(15)
N7 C120 Ca1 172.6(2)
N8 C120 Ca2 125.8(2)
O4 C120 Ca2 40.65(15)
N7 C120 Ca2 96.0(2)
Ca1 C120 Ca2 76.86(8)
N8 C121 C122 109.7(3)
N8 C121 C126 109.6(3)
C122 C121 C126 109.0(3)
C123 C122 C121 111.3(3)
C124 C123 C122 112.4(4)
C123 C124 C125 111.4(4)
C126 C125 C124 112.6(4)
C125 C126 C121 111.6(3)
O5 C127 C128 105.8(3)
C129 C128 C127 108.6(4)
C128 C129 C130 105.8(4)
O5 C130 C129 105.9(3)
C26 N1 P1 124.7(3)
C38 N2 P2 125.1(2)
C38 N2 Ca1 114.44(19)
P2 N2 Ca1 119.16(14)
C50 N3 C57 109.8(3)
C50 N3 C51 124.9(3)
C57 N3 C51 116.4(3)
C57 N4 C58 123.9(3)
C57 N4 Ca2 90.2(2)
C58 N4 Ca2 145.8(2)
C65 N5 P3 123.4(3)
C101 N6 P4 124.8(3)
C101 N6 Ca2 113.3(2)
P4 N6 Ca2 121.06(15)
C113 N7 C120 110.9(3)
C113 N7 C114 123.8(3)
C120 N7 C114 115.9(3)
C120 N8 C121 123.3(3)
C120 N8 Ca1 92.3(2)
C121 N8 Ca1 144.0(2)
C50 O1 Ca1 121.45(19)
C57 O2 Ca2 93.7(2)
C57 O2 Ca1 112.0(2)
Ca2 O2 Ca1 101.79(9)
C113 O3 Ca2 114.8(2)
C120 O4 Ca2 117.3(2)
C120 O4 Ca1 94.26(19)
Ca2 O4 Ca1 103.77(9)
C130 O5 C127 110.3(3)
C130 O5 Ca1 130.9(2)
C127 O5 Ca1 115.9(2)
O1 Ca1 O5 82.75(9)
O1 Ca1 O2 70.94(8)
O5 Ca1 O2 126.81(8)
O1 Ca1 N2 71.87(9)
O5 Ca1 N2 104.09(9)
O2 Ca1 N2 109.90(9)
O1 Ca1 O4 115.94(8)
O5 Ca1 O4 76.41(8)
O2 Ca1 O4 75.20(8)
N2 Ca1 O4 172.07(9)
O1 Ca1 N8 169.65(9)
O5 Ca1 N8 95.19(9)
O2 Ca1 N8 102.79(9)
N2 Ca1 N8 118.41(9)
O4 Ca1 N8 53.83(8)
O1 Ca1 C120 143.19(10)
O5 Ca1 C120 86.45(9)
O2 Ca1 C120 88.26(9)
N2 Ca1 C120 144.92(10)
O4 Ca1 C120 27.35(9)
N8 Ca1 C120 26.51(9)
O1 Ca1 C50 20.32(8)
O5 Ca1 C50 103.02(9)
O2 Ca1 C50 59.08(8)
N2 Ca1 C50 65.69(9)
O4 Ca1 C50 122.09(9)
N8 Ca1 C50 159.78(10)
C120 Ca1 C50 145.19(10)
O1 Ca1 C57 50.46(9)
O5 Ca1 C57 108.97(9)
O2 Ca1 C57 22.60(8)
N2 Ca1 C57 106.16(10)
O4 Ca1 C57 80.90(9)
N8 Ca1 C57 121.65(9)
C120 Ca1 C57 101.53(10)
C50 Ca1 C57 43.66(9)
O1 Ca1 P2 48.31(6)
O5 Ca1 P2 95.21(6)
O2 Ca1 P2 99.79(6)
N2 Ca1 P2 23.78(7)
O4 Ca1 P2 163.64(6)
N8 Ca1 P2 142.03(7)
C120 Ca1 P2 168.41(8)
C50 Ca1 P2 45.44(7)
C57 Ca1 P2 88.80(7)
O1 Ca1 Ca2 93.13(6)
O5 Ca1 Ca2 101.22(6)
O2 Ca1 Ca2 38.63(6)
N2 Ca1 Ca2 148.42(7)
O4 Ca1 Ca2 36.65(6)
N8 Ca1 Ca2 77.27(7)
C120 Ca1 Ca2 54.72(7)
C50 Ca1 Ca2 90.48(7)
C57 Ca1 Ca2 46.87(7)
P2 Ca1 Ca2 135.59(3)
O3 Ca2 O4 73.29(8)
O3 Ca2 N6 71.77(9)
O4 Ca2 N6 120.77(10)
O3 Ca2 O2 106.53(9)
O4 Ca2 O2 79.07(8)
N6 Ca2 O2 156.86(10)
O3 Ca2 N4 161.57(10)
O4 Ca2 N4 104.11(9)
N6 Ca2 N4 122.69(10)
O2 Ca2 N4 55.48(9)
O3 Ca2 C57 134.34(11)
O4 Ca2 C57 92.25(9)
N6 Ca2 C57 145.07(11)
O2 Ca2 C57 27.97(9)
N4 Ca2 C57 27.51(10)
O3 Ca2 C113 22.22(8)
O4 Ca2 C113 62.47(9)
N6 Ca2 C113 67.19(10)
O2 Ca2 C113 119.77(9)
N4 Ca2 C113 166.44(10)
C57 Ca2 C113 146.45(11)
O3 Ca2 C120 51.84(9)
O4 Ca2 C120 22.03(8)
N6 Ca2 C120 110.73(10)
O2 Ca2 C120 83.23(9)
N4 Ca2 C120 122.53(10)
C57 Ca2 C120 104.19(10)
C113 Ca2 C120 45.00(9)
O3 Ca2 C101 95.97(9)
O4 Ca2 C101 127.75(10)
N6 Ca2 C101 24.48(10)
O2 Ca2 C101 149.71(10)
N4 Ca2 C101 99.64(10)
C57 Ca2 C101 125.24(11)
C113 Ca2 C101 88.31(10)
C120 Ca2 C101 127.00(10)
O3 Ca2 P4 48.41(6)
O4 Ca2 P4 106.00(6)
N6 Ca2 P4 23.37(7)
O2 Ca2 P4 147.85(7)
N4 Ca2 P4 145.40(7)
C57 Ca2 P4 160.15(8)
C113 Ca2 P4 45.95(7)
C120 Ca2 P4 90.89(7)
C101 Ca2 P4 47.64(7)
O3 Ca2 Ca1 91.73(6)
O4 Ca2 Ca1 39.58(6)
N6 Ca2 Ca1 159.08(8)
O2 Ca2 Ca1 39.58(6)
N4 Ca2 Ca1 76.35(7)
C57 Ca2 Ca1 55.82(8)
C113 Ca2 Ca1 92.63(7)
C120 Ca2 Ca1 48.42(6)
C101 Ca2 Ca1 161.53(8)
P4 Ca2 Ca1 138.23(3)
N1 P1 C1 110.60(16)
N1 P1 C8 110.65(16)
C1 P1 C8 113.42(16)
N1 P1 C2 114.33(16)
C1 P1 C2 103.70(16)
C8 P1 C2 103.89(17)
N2 P2 C1 114.63(15)
N2 P2 C14 106.10(15)
C1 P2 C14 111.71(16)
N2 P2 C20 109.11(15)
C1 P2 C20 108.16(16)
C14 P2 C20 106.83(16)
N2 P2 Ca1 37.05(10)
C1 P2 Ca1 90.33(11)
C14 P2 Ca1 143.09(11)
C20 P2 Ca1 92.80(11)
N5 P3 C64 109.79(17)
N5 P3 C77 110.64(16)
C64 P3 C77 113.67(17)
N5 P3 C83 114.42(16)
C64 P3 C83 103.45(16)
C77 P3 C83 104.69(17)
N6 P4 C89 104.35(17)
N6 P4 C64 114.06(16)
C89 P4 C64 112.57(18)
N6 P4 C95 110.91(19)
C89 P4 C95 105.78(18)
C64 P4 C95 108.83(17)
N6 P4 Ca2 35.58(10)
C89 P4 Ca2 139.30(13)
C64 P4 Ca2 88.50(11)
C95 P4 Ca2 98.95(15)

loop_
_geom_bond_atom_site_label_1
_geom_bond_atom_site_label_2
_geom_bond_distance
C1 C50 1.436(5)
C1 P1 1.765(4)
C1 P2 1.807(4)
C2 C7 1.361(5)
C2 C3 1.404(5)
C2 P1 1.848(4)
C3 C4 1.388(6)
C4 C5 1.368(6)
C5 C6 1.347(6)
C6 C7 1.396(6)
C8 C9 1.386(5)
C8 C13 1.401(6)
C8 P1 1.821(4)
C9 C10 1.381(6)
C10 C11 1.399(7)
C11 C12 1.364(7)
C12 C13 1.391(6)
C14 C15 1.382(5)
C14 C19 1.394(5)
C14 P2 1.820(4)
C15 C16 1.346(6)
C16 C17 1.366(7)
C17 C18 1.394(7)
C18 C19 1.389(6)
C20 C25 1.353(5)
C20 C21 1.395(5)
C20 P2 1.843(4)
C21 C22 1.401(5)
C22 C23 1.354(6)
C23 C24 1.373(6)
C24 C25 1.383(5)
C26 N1 1.422(5)
C26 C31 1.426(6)
C26 C27 1.427(6)
C27 C28 1.384(6)
C27 C32 1.506(6)
C28 C29 1.402(7)
C29 C30 1.349(7)
C30 C31 1.367(6)
C31 C35 1.522(6)
C32 C34 1.532(6)
C32 C33 1.542(7)
C35 C37 1.532(7)
C35 C36 1.537(8)
C38 C43 1.404(5)
C38 C39 1.430(5)
C38 N2 1.447(4)
C39 C40 1.389(5)
C39 C44 1.491(5)
C40 C41 1.386(6)
C41 C42 1.384(6)
C42 C43 1.399(5)
C43 C47 1.517(5)
C44 C46 1.532(6)
C44 C45 1.562(6)
C47 C49 1.526(5)
C47 C48 1.536(5)
C50 O1 1.278(4)
C50 N3 1.382(4)
C50 Ca1 3.140(3)
C51 N3 1.479(4)
C51 C52 1.530(5)
C51 C56 1.531(5)
C52 C53 1.534(6)
C53 C54 1.533(7)
C54 C55 1.519(7)
C55 C56 1.525(6)
C57 N4 1.283(5)
C57 O2 1.306(4)
C57 N3 1.476(5)
C57 Ca2 2.778(4)
C57 Ca1 3.149(4)
C58 N4 1.468(5)
C58 C59 1.507(6)
C58 C63 1.531(6)
C59 C60 1.551(6)
C60 C61 1.495(8)
C61 C62 1.501(8)
C62 C63 1.545(7)
C64 C113 1.460(5)
C64 P3 1.750(4)
C64 P4 1.802(4)
C65 C66 1.412(6)
C65 C70 1.421(6)
C65 N5 1.421(5)
C66 C67 1.417(6)
C66 C71 1.513(6)
C67 C68 1.367(7)
C68 C69 1.363(7)
C69 C70 1.380(7)
C70 C74 1.519(6)
C71 C72 1.525(6)
C71 C73 1.532(6)
C74 C76 1.529(7)
C74 C75 1.530(7)
C77 C78 1.386(5)
C77 C82 1.395(5)
C77 P3 1.830(4)
C78 C79 1.387(5)
C79 C80 1.376(6)
C80 C81 1.358(6)
C81 C82 1.385(6)
C83 C88 1.381(5)
C83 C84 1.417(5)
C83 P3 1.842(4)
C84 C85 1.355(5)
C85 C86 1.398(6)
C86 C87 1.374(6)
C87 C88 1.402(6)
C89 C90 1.383(6)
C89 C94 1.394(6)
C89 P4 1.798(4)
C90 C91 1.395(6)
C91 C92 1.366(7)
C92 C93 1.356(7)
C93 C94 1.392(6)
C95 C96 1.395(6)
C95 C100 1.412(6)
C95 P4 1.816(4)
C96 C97 1.409(6)
C97 C98 1.356(8)
C98 C99 1.403(8)
C99 C100 1.361(7)
C101 C102 1.388(6)
C101 C106 1.429(6)
C101 N6 1.458(5)
C101 Ca2 3.232(4)
C102 C103 1.402(7)
C102 C107 1.521(6)
C103 C104 1.357(8)
C104 C105 1.322(8)
C105 C106 1.388(7)
C106 C110 1.507(7)
C107 C108 1.527(6)
C107 C109 1.540(6)
C110 C112 1.527(7)
C110 C111 1.563(8)
C113 O3 1.264(4)
C113 N7 1.391(4)
C113 Ca2 3.036(4)
C114 N7 1.499(5)
C114 C119 1.511(5)
C114 C115 1.533(5)
C115 C116 1.536(5)
C116 C117 1.496(6)
C117 C118 1.533(7)
C118 C119 1.506(5)
C120 N8 1.275(4)
C120 O4 1.314(4)
C120 N7 1.466(4)
C120 Ca1 2.853(3)
C120 Ca2 3.113(4)
C121 N8 1.475(4)
C121 C122 1.521(5)
C121 C126 1.532(5)
C122 C123 1.496(6)
C123 C124 1.487(7)
C124 C125 1.514(7)
C125 C126 1.510(6)
C127 O5 1.439(5)
C127 C128 1.470(6)
C128 C129 1.418(7)
C129 C130 1.513(6)
C130 O5 1.423(5)
N1 P1 1.569(3)
N2 P2 1.624(3)
N2 Ca1 2.426(3)
N4 Ca2 2.459(3)
N5 P3 1.576(3)
N6 P4 1.612(3)
N6 Ca2 2.365(3)
N8 Ca1 2.501(3)
O1 Ca1 2.278(2)
O2 Ca2 2.369(2)
O2 Ca1 2.417(2)
O3 Ca2 2.281(3)
O4 Ca2 2.283(2)
O4 Ca1 2.436(2)
O5 Ca1 2.401(2)
Ca1 P2 3.5155(11)
Ca1 Ca2 3.7138(10)
Ca2 P4 3.4821(13)
